data_4130444
loop_
_publ_author_name
'Inukai, Munehiro'
'Horike, Satoshi'
'Itakura, Tomoya'
'Shinozaki, Ryota'
'Ogiwara, Naoki'
'Umeyama, Daiki'
'Nagarkar, Sanjog S.'
'Nishiyama, Yusuke'
'Malon, Michal'
'Hayashi, Akari'
'Ohhara, Takashi'
'Kiyanagi, Ryoji'
'Kitagawa, Susumu'

_publ_section_title
;
 Encapsulating Mobile Proton Carriers into Structural Defects in
 Coordination Polymer Crystals: High Anhydrous Proton Conduction and Fuel
 Cell Application.
;
_journal_issue 27
_journal_name_full 'Journal of the American Chemical Society'
_journal_page_first 8505
_journal_page_last 8511
_journal_paper_doi 10.1021/jacs.6b03625
_journal_volume 138
_journal_year 2016
_chemical_formula_sum 'C2 H5 N3 O4 P Zn0.5'
_chemical_formula_weight 198.74
_space_group_crystal_system orthorhombic
_space_group_IT_number 60
_space_group_name_Hall '-P 2n 2ab'
_space_group_name_H-M_alt 'P b c n'
_atom_sites_solution_hydrogens difmap
_audit_creation_method SHELXL-2014
_cell_angle_alpha 90
_cell_angle_beta 90
_cell_angle_gamma 90
_cell_formula_units_Z 8
_cell_length_a 8.4676(18)
_cell_length_b 9.549(2)
_cell_length_c 15.570(3)
_cell_measurement_reflns_used 100
_cell_measurement_temperature 77
_cell_measurement_theta_max 83.3
_cell_measurement_theta_min 6.6
_cell_volume 1258.9(4)
_computing_cell_refinement 'STARGazer (Ohhara, 2009)'
_computing_data_collection 'STARGazer (Ohhara, 2009)'
_computing_data_reduction 'STARGazer (Ohhara, 2009) & Jana2006 (Petricek, Dusek & Palatinus, 2006)'
_computing_structure_refinement 'Jana2006 (Petricek, Dusek & Palatinus, 2006) & SHELXL-2014 (Sheldrick, 2014)'
_diffrn_ambient_temperature 77
_diffrn_detector_area_resol_mean '4 mm'
_diffrn_measured_fraction_theta_full 0.716
_diffrn_measured_fraction_theta_max 0.591
_diffrn_measurement_device_type 'single-crystal diffractometer SENJU at the BL18 in the MLF of the J-PARC'
_diffrn_measurement_method 'wavelength resolved TOF Laue'
_diffrn_radiation_type neutrons
_diffrn_radiation_wavelength 1.0
_diffrn_reflns_av_R_equivalents 0.0894
_diffrn_reflns_av_unetI/netI 0.0622
_diffrn_reflns_Laue_measured_fraction_full 0.716
_diffrn_reflns_Laue_measured_fraction_max 0.591
_diffrn_reflns_limit_h_max 12
_diffrn_reflns_limit_h_min -14
_diffrn_reflns_limit_k_max 15
_diffrn_reflns_limit_k_min -15
_diffrn_reflns_limit_l_max 25
_diffrn_reflns_limit_l_min -25
_diffrn_reflns_number 3661
_diffrn_reflns_point_group_measured_fraction_full 0.716
_diffrn_reflns_point_group_measured_fraction_max 0.591
_diffrn_reflns_theta_full 44.95
_diffrn_reflns_theta_max 83.3
_diffrn_reflns_theta_min 6.6
_diffrn_source J-PARC/MLF
_exptl_absorpt_coefficient_mu 0.31
_exptl_absorpt_correction_type none
_exptl_crystal_colour colorless
_exptl_crystal_density_diffrn 2.097
_exptl_crystal_density_meas ?
_exptl_crystal_description plate
_exptl_crystal_F_000 430.8984
_exptl_crystal_size_max 2.0
_exptl_crystal_size_mid 2.0
_exptl_crystal_size_min 0.4
_refine_diff_density_max 1.573
_refine_diff_density_min -1.738
_refine_diff_density_rms 0.355
_refine_ls_extinction_coef 0.6(2)
_refine_ls_extinction_method 'B-C type 1 Gaussian isotropic (Becker & Coppens, 1974)'
_refine_ls_goodness_of_fit_ref 1.077
_refine_ls_hydrogen_treatment refall
_refine_ls_matrix_type full
_refine_ls_number_parameters 141
_refine_ls_number_reflns 1820
_refine_ls_number_restraints 0
_refine_ls_restrained_S_all 1.077
_refine_ls_R_factor_all 0.0655
_refine_ls_R_factor_gt 0.0650
_refine_ls_shift/su_max 0.000
_refine_ls_shift/su_mean 0.000
_refine_ls_structure_factor_coef Fsqd
_refine_ls_weighting_details 'w=1/[\s^2^(Fo^2^)+(0.0632P)^2^+31.2219P] where P=(Fo^2^+2Fc^2^)/3'
_refine_ls_weighting_scheme calc
_refine_ls_wR_factor_gt 0.1513
_refine_ls_wR_factor_ref 0.1515
_reflns_Friedel_coverage 0.000
_reflns_number_gt 1806
_reflns_number_total 1820
_reflns_threshold_expression 'I > 3\s(I)'
_cod_data_source_file ja6b03625_si_002.cif
_cod_data_source_block neutron77K
_cod_depositor_comments
;
The following automatic conversions were performed:

data item '_exptl_crystal_density_meas' value 'not measured' was
changed to '?' -- the value is perceived as not measured.

Automatic conversion script
Id: cif_fix_values 6909 2019-04-08 15:41:33Z antanas 
;
_cod_original_formula_sum 'C2 H5 N3 O4 P Zn0.50'
_cod_database_code 4130444
_shelx_space_group_comment
;
The symmetry employed for this shelxl refinement is uniquely defined
by the following loop, which should always be used as a source of
symmetry information in preference to the above space-group names.
They are only intended as comments.
;
_shelxl_version_number 2014-3

loop_
_space_group_symop_operation_xyz
'x, y, z'
'-x+1/2, -y+1/2, z+1/2'
'-x, y, -z+1/2'
'x+1/2, -y+1/2, -z'
'-x, -y, -z'
'x-1/2, y-1/2, -z-1/2'
'x, -y, z-1/2'
'-x-1/2, y-1/2, z'

loop_
_atom_site_label
_atom_site_type_symbol
_atom_site_fract_x
_atom_site_fract_y
_atom_site_fract_z
_atom_site_U_iso_or_equiv
_atom_site_adp_type
_atom_site_occupancy
_atom_site_site_symmetry_order
_atom_site_calc_flag
_atom_site_refinement_flags_posn
_atom_site_refinement_flags_adp
_atom_site_refinement_flags_occupancy
Zn1 Zn 0.5000 0.2092(3) 0.2500 0.0063(4) Uani 1 2 d S T P
P2 P 0.7060(2) 0.2037(2) 0.05507(11) 0.0068(3) Uani 1 1 d . . .
N5 N 0.16074(14) -0.12591(11) 0.21069(6) 0.0086(2) Uani 1 1 d . . .
O5 O 0.5813(2) 0.2144(2) 0.12309(11) 0.0116(3) Uani 1 1 d . . .
C13 C 0.12488(18) -0.03557(16) 0.14828(9) 0.0069(2) Uani 1 1 d . . .
H15 H 0.0284(6) -0.0440(5) 0.1034(3) 0.0295(9) Uani 1 1 d . . .
N6 N 0.33211(14) 0.05207(11) 0.21324(6) 0.0086(2) Uani 1 1 d . . .
C9 C 0.2887(2) -0.06868(16) 0.24892(9) 0.0083(2) Uani 1 1 d . . .
H9 H 0.3469(5) -0.1134(4) 0.3043(2) 0.0226(7) Uani 1 1 d . . .
N7 N 0.22603(15) 0.07131(13) 0.14915(7) 0.0117(2) Uani 1 1 d . . .
H11 H 0.2237(6) 0.1578(4) 0.1090(2) 0.0268(8) Uani 1 1 d . . .
O6 O 0.8038(2) 0.0645(2) 0.06047(13) 0.0131(3) Uani 1 1 d . . .
H14 H 0.7431(5) -0.0270(4) 0.0570(3) 0.0231(7) Uani 1 1 d . . .
O7 O 0.8272(2) 0.32058(19) 0.05457(11) 0.0103(3) Uani 1 1 d . . .
O8 O 0.6250(2) 0.2039(2) -0.03663(11) 0.0145(3) Uani 1 1 d . . .
H10 H 0.5048(5) 0.1944(4) -0.0386(2) 0.0207(6) Uani 1 1 d . . .

loop_
_atom_site_aniso_label
_atom_site_aniso_U_11
_atom_site_aniso_U_22
_atom_site_aniso_U_33
_atom_site_aniso_U_23
_atom_site_aniso_U_13
_atom_site_aniso_U_12
Zn1 0.0057(9) 0.0065(8) 0.0066(7) 0.000 0.0006(6) 0.000
P2 0.0063(7) 0.0079(7) 0.0063(6) 0.0009(5) 0.0003(5) 0.0000(6)
N5 0.0082(4) 0.0076(4) 0.0102(3) 0.0000(3) 0.0009(3) -0.0020(3)
O5 0.0102(7) 0.0165(8) 0.0083(6) 0.0003(5) 0.0021(5) -0.0015(6)
C13 0.0051(5) 0.0075(5) 0.0081(4) 0.0016(4) -0.0025(4) -0.0026(4)
H15 0.0220(19) 0.037(2) 0.0289(17) 0.0006(16) -0.0093(15) -0.0077(17)
N6 0.0092(4) 0.0078(4) 0.0089(3) 0.0011(3) -0.0011(3) -0.0032(3)
C9 0.0083(6) 0.0076(6) 0.0090(5) 0.0006(4) -0.0017(4) -0.0004(5)
H9 0.0229(17) 0.0243(16) 0.0207(13) 0.0078(11) -0.0078(13) -0.0010(14)
N7 0.0132(5) 0.0107(5) 0.0113(4) 0.0023(3) -0.0023(4) -0.0016(4)
H11 0.039(2) 0.0193(17) 0.0225(14) 0.0093(12) -0.0081(15) -0.0046(15)
O6 0.0099(7) 0.0079(7) 0.0214(8) 0.0009(6) -0.0021(6) 0.0014(6)
H14 0.0228(17) 0.0140(14) 0.0325(17) -0.0036(12) -0.0005(14) -0.0033(13)
O7 0.0087(7) 0.0081(6) 0.0142(6) -0.0008(5) 0.0027(6) -0.0008(5)
O8 0.0096(7) 0.0257(9) 0.0081(6) -0.0018(6) -0.0007(5) 0.0017(7)
H10 0.0179(15) 0.0246(17) 0.0195(12) 0.0002(11) -0.0003(11) -0.0018(12)

loop_
_atom_type_symbol
_atom_type_description
_atom_type_scat_dispersion_real
_atom_type_scat_dispersion_imag
_atom_type_scat_source
C C 6.6484 0.0000 'Neutron Data Booklet, ILL Grenoble, France (2003) ISBN 0-9704143-7-4'
H H -3.7409 0.0000 'Neutron Data Booklet, ILL Grenoble, France (2003) ISBN 0-9704143-7-4'
N N 9.36 0.0000 'Neutron Data Booklet, ILL Grenoble, France (2003) ISBN 0-9704143-7-4'
O O 5.805 0.0000 'Neutron Data Booklet, ILL Grenoble, France (2003) ISBN 0-9704143-7-4'
P P 5.13 0.0000 'Neutron Data Booklet, ILL Grenoble, France (2003) ISBN 0-9704143-7-4'
Zn Zn 5.680 0.0000 'Neutron Data Booklet, ILL Grenoble, France (2003) ISBN 0-9704143-7-4'

loop_
_geom_angle_atom_site_label_1
_geom_angle_atom_site_label_2
_geom_angle_atom_site_label_3
_geom_angle
_geom_angle_site_symmetry_1
_geom_angle_site_symmetry_3
O5 Zn1 O5 177.32(18) 3_655 .
O5 Zn1 N6 92.88(8) 3_655 .
O5 Zn1 N6 88.99(8) . .
O5 Zn1 N6 88.99(8) 3_655 3_655
O5 Zn1 N6 92.89(8) . 3_655
N6 Zn1 N6 91.20(12) . 3_655
O5 Zn1 N5 85.58(8) 3_655 6_666
O5 Zn1 N5 92.47(8) . 6_666
N6 Zn1 N5 177.34(9) . 6_666
N6 Zn1 N5 90.95(5) 3_655 6_666
O5 Zn1 N5 92.47(8) 3_655 8_665
O5 Zn1 N5 85.58(8) . 8_665
N6 Zn1 N5 90.95(4) . 8_665
N6 Zn1 N5 177.34(9) 3_655 8_665
N5 Zn1 N5 86.94(11) 6_666 8_665
O5 P2 O7 115.50(15) . .
O5 P2 O6 113.07(16) . .
O7 P2 O6 105.45(15) . .
O5 P2 O8 109.39(16) . .
O7 P2 O8 106.69(15) . .
O6 P2 O8 106.14(15) . .
C13 N5 C9 103.99(11) . .
C13 N5 Zn1 122.13(9) . 6_556
C9 N5 Zn1 132.24(9) . 6_556
P2 O5 Zn1 153.78(14) . .
H15 C13 N7 123.5(3) . .
H15 C13 N5 126.6(3) . .
N7 C13 N5 109.96(12) . .
C9 N6 N7 103.98(11) . .
C9 N6 Zn1 132.64(10) . .
N7 N6 Zn1 122.75(9) . .
H9 C9 N6 123.3(3) . .
H9 C9 N5 123.9(3) . .
N6 C9 N5 112.80(13) . .
H11 N7 C13 126.3(3) . .
H11 N7 N6 124.4(3) . .
C13 N7 N6 109.26(11) . .
H14 O6 P2 117.3(3) . .
H10 O8 P2 117.3(3) . .

loop_
_geom_bond_atom_site_label_1
_geom_bond_atom_site_label_2
_geom_bond_distance
_geom_bond_site_symmetry_2
Zn1 O5 2.0929(17) 3_655
Zn1 O5 2.0930(17) .
Zn1 N6 2.145(2) .
Zn1 N6 2.145(2) 3_655
Zn1 N5 2.169(2) 6_666
Zn1 N5 2.169(2) 8_665
P2 O5 1.499(3) .
P2 O7 1.517(3) .
P2 O6 1.568(3) .
P2 O8 1.584(3) .
N5 C13 1.3345(17) .
N5 C9 1.3517(19) .
N5 Zn1 2.169(2) 6_556
C13 H15 1.078(4) .
C13 N7 1.3324(19) .
N6 C9 1.3317(19) .
N6 N7 1.3551(16) .
C9 H9 1.081(4) .
N7 H11 1.036(4) .
O6 H14 1.015(4) .
O8 H10 1.022(4) .
